data_1533378
loop_
_publ_author_name
'Sassi, M.'
'Gramlich, V.'
'Josien, L.'
'Miehe-Brendle, J.'
'Paillaud, J.-L.'
'Benggedach, A.'
'Patarin, J.'

_publ_section_title
;
 Synthesis and characterization of a new one-dimensional sodium silicate
 named Mu-29
;
_journal_name_full 'Microporous and Mesoporous Materials'
_journal_page_first 51
_journal_page_last 61
_journal_volume 64
_journal_year 2003
_chemical_formula_sum 'H Na O5 Si2'
_chemical_name_systematic 'Na (Si2 O4 (O H))'
_space_group_IT_number 33
_symmetry_space_group_name_Hall 'P 2c -2n'
_symmetry_space_group_name_H-M 'P n a 21'
_cell_angle_alpha 90
_cell_angle_beta 90
_cell_angle_gamma 90
_cell_formula_units_Z 32
_cell_length_a 27.32
_cell_length_b 15.4
_cell_length_c 8.241
_cell_volume 3467.219
_citation_journal_id_ASTM MIMMFJ
_cod_data_source_file Sassi_MIMMFJ_2003_857.cif
_cod_data_source_block H1Na1O5Si2
_cod_original_formula_sum 'H1 Na1 O5 Si2'
_cod_database_code 1533378

loop_
_symmetry_equiv_pos_as_xyz
x,y,z
-x,-y,z+1/2
-x+1/2,y+1/2,z+1/2
x+1/2,-y+1/2,z

loop_
_atom_site_label
_atom_site_type_symbol
_atom_site_fract_x
_atom_site_fract_y
_atom_site_fract_z
_atom_site_occupancy
_atom_site_U_iso_or_equiv
H6 H+1 0.875 0.3888 0.273 1 0.0
O20 O-2 0.8749 0.2739 0.0346 1 0.0
O22 O-2 0.8101 0.3863 0.9345 1 0.0
Si3 Si+4 0.0513 0.1528 0.9292 1 0.0
O32 O-2 0.7737 0.3651 0.3104 1 0.0
O26 O-2 0.7437 0.0781 0.8857 1 0.0
O40 O-2 0.6165 0.4437 0.6174 1 0.0
O31 O-2 0.8615 0.3964 0.4244 1 0.0
O23 O-2 0.7181 0.383 0.8362 1 0.0
O38 O-2 0.6408 0.131 0.7046 1 0.0
Na1 Na+1 0.1269 0.0001 0.0851 1 0.0
Na2 Na+1 0.9533 0.4904 0.1901 1 0.0
O36 O-2 0.7095 0.0825 0.1492 1 0.0
Si8 Si+4 0.8665 0.3732 0.9932 1 0.0
H7 H+1 0.7119 0.405 0.9806 1 0.0
O6 O-2 0.0948 0.121 0.3248 1 0.0
H8 H+1 0.7198 0.102 0.007 1 0.0
Na5 Na+1 0.8776 0.5072 0.6262 1 0.0
Si11 Si+4 0.8036 0.1445 0.4698 1 0.0
Na3 Na+1 0.92 0.2537 0.3902 1 0.0
Si6 Si+4 0.9549 0.1653 0.7387 1 0.0
O39 O-2 0.6239 0.2758 0.5591 1 0.0
H1 H+1 0.9732 0.394 0.524 1 0.0
O17 O-2 0.9212 0.143 0.8952 1 0.0
O15 O-2 0.9521 0.2703 0.7058 1 0.0
O11 O-2 0.0827 0.4193 0.9 1 0.0
O24 O-2 0.7898 0.3651 0.6274 1 0.0
Si15 Si+4 0.6214 0.1715 0.5371 1 0.0
Si16 Si+4 0.6282 0.3703 0.4793 1 0.0
H4 H+1 0.1174 0.394 0.824 1 0.0
O14 O-2 0.9015 0.3975 0.8445 1 0.0
O19 O-2 0.8288 0.1308 0.9753 1 0.0
Si12 Si+4 0.812 0.3436 0.4549 1 0.0
Si9 Si+4 0.771 0.3443 0.8105 1 0.0
Si2 Si+4 0.0346 0.1344 0.2928 1 0.0
O25 O-2 0.7695 0.2394 0.841 1 0.0
O16 O-2 0.9384 0.1138 0.5791 1 0.0
Si14 Si+4 0.7046 0.155 0.2882 1 0.0
Si13 Si+4 0.7161 0.3558 0.2631 1 0.0
O10 O-2 0.0107 0.1411 0.7845 1 0.0
O29 O-2 0.7466 0.1448 0.4308 1 0.0
O9 O-2 0.0665 0.2558 0.9439 1 0.0
Na7 Na+1 0.7023 0.4984 0.6565 1 0.0
O1 O-2 0.0188 0.2311 0.3432 1 0.0
O18 O-2 0.9002 0.1362 0.2021 1 0.0
O4 O-2 0.0537 0.3625 0.1817 1 0.0
O12 O-2 0.991 0.3649 0.9401 1 0.0
Na4 Na+1 0.7995 0.5153 0.1716 1 0.0
O35 O-2 0.6843 0.3853 0.4229 1 0.0
Si5 Si+4 0.9547 0.3675 0.7803 1 0.0
O30 O-2 0.8267 0.2425 0.4475 1 0.0
O8 O-2 0.0998 0.0986 0.8969 1 0.0
Si1 Si+4 0.0288 0.3351 0.349 1 0.0
Si10 Si+4 0.7863 0.1415 0.838 1 0.0
H2 H+1 0.9701 0.077 0.498 1 0.0
Na8 Na+1 0.5413 0.5144 0.6269 1 0.0
O33 O-2 0.7036 0.4205 0.1242 1 0.0
O21 O-2 0.876 0.4356 0.1473 1 0.0
O27 O-2 0.8108 0.1216 0.6639 1 0.0
H5 H+1 0.8721 0.11 0.311 1 0.0
O5 O-2 0.002 0.0649 0.3915 1 0.0
O28 O-2 0.8342 0.0752 0.368 1 0.0
O34 O-2 0.705 0.2544 0.2188 1 0.0
O13 O-2 0.9721 0.4346 0.6528 1 0.0
O3 O-2 0.0664 0.3587 0.4935 1 0.0
O37 O-2 0.6536 0.1424 0.3863 1 0.0
Na6 Na+1 0.6601 0.2674 0.8683 1 0.0
O7 O-2 0.0265 0.1197 0.0968 1 0.0
O2 O-2 0.9766 0.3805 0.3768 1 0.0
H3 H+1 0.113 0.0809 0.759 1 0.0
Si4 Si+4 0.0485 0.353 0.9859 1 0.0
Si7 Si+4 0.8822 0.1693 0.0259 1 0.0
